data_2225352
loop_
_publ_author_name
'Lin, Dan'
'Lian, Ping'
'Xie, Yong-Rong'

_publ_section_title
;
 Poly[(\m~2~-4,4'-bipyridine)(\m~2~-3,5-dicarboxybenzenesulfonato)silver(I)]
;
_journal_coeditor_code RK2187
_journal_issue 3
_journal_name_full 'Acta Crystallographica Section E'
_journal_page_first m259
_journal_page_last m260
_journal_paper_doi 10.1107/S160053681000406X
_journal_volume 66
_journal_year 2010
_chemical_formula_iupac '[Ag (C8 H5 O7 S) (C10 H8 N2)]'
_chemical_formula_moiety 'C18 H13 Ag N2 O7 S'
_chemical_formula_sum 'C18 H13 Ag N2 O7 S'
_chemical_formula_weight 509.24
_chemical_name_systematic
;
Poly[(\m~2~-4,4'-bipyridine)(\m~2~-3,5-dicarboxybenzenesulfonato)silver(I)]
;
_space_group_IT_number 2
_symmetry_cell_setting triclinic
_symmetry_space_group_name_Hall '-P 1'
_symmetry_space_group_name_H-M 'P -1'
_atom_sites_solution_hydrogens geom
_atom_sites_solution_primary direct
_atom_sites_solution_secondary difmap
_audit_creation_method SHELXL97
_cell_angle_alpha 83.38(3)
_cell_angle_beta 87.36(3)
_cell_angle_gamma 78.67(3)
_cell_formula_units_Z 2
_cell_length_a 7.9424(16)
_cell_length_b 9.970(2)
_cell_length_c 11.650(2)
_cell_measurement_reflns_used 7152
_cell_measurement_temperature 295(2)
_cell_measurement_theta_max 25.0
_cell_measurement_theta_min 3.0
_cell_volume 898.2(3)
_computing_cell_refinement '<i>SAINT</i> (Siemens, 1994)'
_computing_data_collection '<i>SMART</i> (Siemens, 1994)'
_computing_data_reduction '<i>SAINT</i> (Siemens, 1994)'
_computing_molecular_graphics '<i>SHELXTL</i> (Sheldrick, 2008)'
_computing_publication_material '<i>SHELXTL</i> (Sheldrick, 2008)'
_computing_structure_refinement '<i>SHELXL97</i> (Sheldrick, 2008)'
_computing_structure_solution '<i>SHELXS97</i> (Sheldrick, 2008)'
_diffrn_ambient_temperature 295(2)
_diffrn_measured_fraction_theta_full 0.997
_diffrn_measured_fraction_theta_max 0.997
_diffrn_measurement_device_type 'Siemens SMART CCD area-detector'
_diffrn_measurement_method '\w scans '
_diffrn_radiation_monochromator graphite
_diffrn_radiation_source 'fine-focus sealed tube'
_diffrn_radiation_type MoK\a
_diffrn_radiation_wavelength 0.71073
_diffrn_reflns_av_R_equivalents 0.0303
_diffrn_reflns_av_sigmaI/netI 0.0400
_diffrn_reflns_limit_h_max 9
_diffrn_reflns_limit_h_min -9
_diffrn_reflns_limit_k_max 11
_diffrn_reflns_limit_k_min -11
_diffrn_reflns_limit_l_max 13
_diffrn_reflns_limit_l_min -13
_diffrn_reflns_number 7152
_diffrn_reflns_theta_full 25.00
_diffrn_reflns_theta_max 25.00
_diffrn_reflns_theta_min 3.02
_exptl_absorpt_coefficient_mu 1.285
_exptl_absorpt_correction_T_max 0.831
_exptl_absorpt_correction_T_min 0.615
_exptl_absorpt_correction_type multi-scan
_exptl_absorpt_process_details '(<i>SADABS</i>; Sheldrick, 1996)'
_exptl_crystal_colour yellow
_exptl_crystal_density_diffrn 1.883
_exptl_crystal_density_method 'not measured'
_exptl_crystal_description block
_exptl_crystal_F_000 508
_exptl_crystal_size_max 0.52
_exptl_crystal_size_mid 0.34
_exptl_crystal_size_min 0.13
_refine_diff_density_max 0.968
_refine_diff_density_min -1.427
_refine_ls_extinction_coef 0.009(2)
_refine_ls_extinction_expression Fc^*^=kFc[1+0.001xFc^2^\l^3^/sin(2\q)]^-1/4^
_refine_ls_extinction_method '<i>SHELXS97</i> (Sheldrick, 2008)'
_refine_ls_goodness_of_fit_ref 1.055
_refine_ls_hydrogen_treatment constr
_refine_ls_matrix_type full
_refine_ls_number_parameters 263
_refine_ls_number_reflns 3156
_refine_ls_number_restraints 0
_refine_ls_restrained_S_all 1.055
_refine_ls_R_factor_all 0.0711
_refine_ls_R_factor_gt 0.0438
_refine_ls_shift/su_max 0.000
_refine_ls_shift/su_mean 0.000
_refine_ls_structure_factor_coef Fsqd
_refine_ls_weighting_details 'calc w=1/[\s^2^(Fo^2^)+(0.0986P)^2^+4.7322P] where P=(Fo^2^+2Fc^2^)/3'
_refine_ls_weighting_scheme calc
_refine_ls_wR_factor_gt 0.1116
_refine_ls_wR_factor_ref 0.1890
_reflns_number_gt 2350
_reflns_number_total 3156
_reflns_threshold_expression I>2\s(I)
_cod_data_source_file rk2187.cif
_cod_data_source_block I
_cod_depositor_comments
;
The following automatic conversions were performed:
'_symmetry_cell_setting' value 'Triclinic' changed to 'triclinic'
according to '/home/saulius/struct/CIF-dictionaries/cif_core.dic'
dictionary named 'cif_core.dic' version 2.4.1 from 2010-06-29.

Automatic conversion script
Id: cif_fix_enum 1527 2010-12-29 10:47:43Z saulius 

The following automatic conversions were performed:

'_symmetry_cell_setting' value 'Triclinic' changed to 'triclinic'
according to /home/saulius/struct/CIF-dictionaries/cif_core.dic
dictionary named 'cif_core.dic' version 2.4.1 from 2010-06-29.

Automatic conversion script
Id: cif_fix_values 1715 2011-07-08 13:25:40Z adriana 
;
_cod_original_cell_volume 898.3(3)
_cod_original_sg_symbol_Hall '-P 1 '
_cod_database_code 2225352
_cod_database_fobs_code 2225352

loop_
_symmetry_equiv_pos_as_xyz
'x, y, z'
'-x, -y, -z'

loop_
_atom_site_type_symbol
_atom_site_label
_atom_site_fract_x
_atom_site_fract_y
_atom_site_fract_z
_atom_site_U_iso_or_equiv
_atom_site_adp_type
_atom_site_calc_flag
_atom_site_refinement_flags
_atom_site_occupancy
_atom_site_disorder_assembly
_atom_site_disorder_group
Ag Ag1 0.65733(8) 1.58243(6) 0.94443(6) 0.0538(3) Uani d . 1 . .
S S1 0.3909(2) 1.50090(19) 0.72770(16) 0.0418(5) Uani d . 1 . .
N N1 -0.1357(8) 2.4038(6) 0.9399(6) 0.0446(15) Uani d . 1 . .
N N2 0.4706(8) 1.7746(6) 0.9457(6) 0.0467(15) Uani d . 1 . .
C C1 -0.0690(10) 2.3342(8) 1.0376(7) 0.050(2) Uani d . 1 . .
H H1A -0.1067 2.3686 1.1072 0.060 Uiso calc R 1 . .
C C2 0.0521(10) 2.2150(7) 1.0411(7) 0.0442(18) Uani d . 1 . .
H H2A 0.0957 2.1723 1.1116 0.053 Uiso calc R 1 . .
C C3 -0.0763(10) 2.3507(8) 0.8420(7) 0.0492(19) Uani d . 1 . .
H H3A -0.1186 2.3969 0.7722 0.059 Uiso calc R 1 . .
C C4 0.0425(10) 2.2327(8) 0.8396(7) 0.0433(17) Uani d . 1 . .
H H4A 0.0794 2.2015 0.7688 0.052 Uiso calc R 1 . .
C C5 0.2986(9) 1.9505(8) 1.0438(7) 0.0432(17) Uani d . 1 . .
H H5A 0.2617 1.9832 1.1141 0.052 Uiso calc R 1 . .
C C6 0.4124(10) 1.8288(7) 1.0428(7) 0.0423(17) Uani d . 1 . .
H H6A 0.4513 1.7813 1.1131 0.051 Uiso calc R 1 . .
C C7 0.2962(11) 1.9698(8) 0.8416(7) 0.051(2) Uani d . 1 . .
H H7A 0.2599 2.0159 0.7704 0.061 Uiso calc R 1 . .
C C8 0.4094(12) 1.8445(8) 0.8457(7) 0.054(2) Uani d . 1 . .
H H8A 0.4445 1.8074 0.7769 0.065 Uiso calc R 1 . .
C C9 0.1099(9) 2.1579(7) 0.9401(6) 0.0366(15) Uani d . 1 . .
C C10 0.2368(8) 2.0268(7) 0.9412(6) 0.0343(15) Uani d . 1 . .
C C11 0.4218(9) 1.3809(7) 0.6227(6) 0.0406(16) Uani d . 1 . .
C C12 0.5797(9) 1.2933(7) 0.6153(6) 0.0409(17) Uani d . 1 . .
H H12A 0.6681 1.2990 0.6630 0.049 Uiso calc R 1 . .
C C13 0.6045(9) 1.1976(8) 0.5365(6) 0.0415(17) Uani d . 1 . .
C C14 0.4729(10) 1.1858(8) 0.4675(7) 0.0443(17) Uani d . 1 . .
H H14A 0.4894 1.1182 0.4171 0.053 Uiso calc R 1 . .
C C15 0.3146(9) 1.2759(8) 0.4736(6) 0.0420(17) Uani d . 1 . .
C C16 0.2894(9) 1.3741(8) 0.5512(6) 0.0446(18) Uani d . 1 . .
H H16A 0.1847 1.4348 0.5553 0.054 Uiso calc R 1 . .
C C17 0.7761(10) 1.1076(8) 0.5217(7) 0.0471(19) Uani d . 1 . .
C C18 0.1776(10) 1.2684(8) 0.3903(7) 0.0461(18) Uani d . 1 . .
O O1 0.3287(9) 1.4280(6) 0.8299(5) 0.0643(17) Uani d . 1 . .
O O2 0.2644(7) 1.6189(5) 0.6839(5) 0.0522(14) Uani d . 1 . .
O O3 0.5564(7) 1.5339(7) 0.7414(6) 0.0626(17) Uani d . 1 . .
O O4 0.8908(7) 1.1182(7) 0.5940(6) 0.071(2) Uani d . 1 . .
H H4B 0.9825 1.0691 0.5782 0.106 Uiso calc R 1 . .
O O5 0.8050(7) 1.0323(6) 0.4427(5) 0.0567(15) Uani d . 1 . .
O O6 0.0381(8) 1.3629(8) 0.4059(7) 0.083(2) Uani d . 1 . .
H H6B -0.0409 1.3479 0.3695 0.125 Uiso calc R 1 . .
O O7 0.1923(8) 1.1889(7) 0.3209(6) 0.0678(18) Uani d . 1 . .

loop_
_atom_site_aniso_label
_atom_site_aniso_U_11
_atom_site_aniso_U_22
_atom_site_aniso_U_33
_atom_site_aniso_U_12
_atom_site_aniso_U_13
_atom_site_aniso_U_23
Ag1 0.0480(4) 0.0396(4) 0.0663(5) 0.0174(3) -0.0110(3) -0.0155(3)
S1 0.0382(10) 0.0395(10) 0.0434(10) 0.0099(8) -0.0101(8) -0.0122(8)
N1 0.033(3) 0.039(3) 0.058(4) 0.002(3) -0.004(3) -0.005(3)
N2 0.041(3) 0.040(3) 0.054(4) 0.008(3) -0.007(3) -0.009(3)
C1 0.046(4) 0.048(4) 0.054(5) 0.008(4) -0.010(4) -0.025(4)
C2 0.049(4) 0.028(3) 0.053(4) 0.007(3) -0.017(4) -0.009(3)
C3 0.041(4) 0.048(4) 0.049(5) 0.013(4) -0.006(3) -0.004(4)
C4 0.041(4) 0.043(4) 0.042(4) 0.004(3) 0.002(3) -0.009(3)
C5 0.038(4) 0.044(4) 0.042(4) 0.009(3) -0.001(3) -0.009(3)
C6 0.045(4) 0.035(4) 0.042(4) 0.006(3) -0.004(3) -0.008(3)
C7 0.067(5) 0.038(4) 0.037(4) 0.019(4) -0.009(4) -0.011(3)
C8 0.064(5) 0.046(4) 0.049(5) 0.014(4) -0.012(4) -0.023(4)
C9 0.031(3) 0.032(3) 0.044(4) 0.005(3) -0.006(3) -0.009(3)
C10 0.030(3) 0.029(3) 0.043(4) 0.000(3) -0.004(3) -0.009(3)
C11 0.037(4) 0.038(4) 0.042(4) 0.003(3) -0.007(3) 0.000(3)
C12 0.034(4) 0.044(4) 0.042(4) 0.008(3) -0.008(3) -0.015(3)
C13 0.032(4) 0.045(4) 0.041(4) 0.007(3) -0.003(3) -0.003(3)
C14 0.043(4) 0.040(4) 0.048(4) 0.003(3) -0.006(3) -0.010(3)
C15 0.038(4) 0.047(4) 0.038(4) 0.005(3) -0.009(3) -0.013(3)
C16 0.032(4) 0.051(4) 0.043(4) 0.011(3) 0.000(3) -0.002(3)
C17 0.040(4) 0.045(4) 0.051(4) 0.008(3) -0.012(3) -0.008(4)
C18 0.043(4) 0.045(4) 0.050(4) 0.000(3) -0.017(3) -0.012(4)
O1 0.090(5) 0.049(3) 0.046(3) 0.005(3) 0.011(3) -0.009(3)
O2 0.049(3) 0.042(3) 0.061(3) 0.011(2) -0.017(3) -0.010(3)
O3 0.044(3) 0.070(4) 0.077(4) 0.006(3) -0.019(3) -0.041(3)
O4 0.039(3) 0.083(5) 0.087(5) 0.021(3) -0.019(3) -0.047(4)
O5 0.044(3) 0.060(3) 0.064(4) 0.012(3) -0.014(3) -0.030(3)
O6 0.048(4) 0.101(5) 0.099(5) 0.027(4) -0.031(4) -0.056(4)
O7 0.059(4) 0.075(4) 0.068(4) 0.011(3) -0.023(3) -0.038(4)

loop_
_atom_type_symbol
_atom_type_description
_atom_type_scat_dispersion_real
_atom_type_scat_dispersion_imag
_atom_type_scat_source
C C 0.0033 0.0016 'International Tables Vol C Tables 4.2.6.8 and 6.1.1.4'
H H 0.0000 0.0000 'International Tables Vol C Tables 4.2.6.8 and 6.1.1.4'
N N 0.0061 0.0033 'International Tables Vol C Tables 4.2.6.8 and 6.1.1.4'
O O 0.0106 0.0060 'International Tables Vol C Tables 4.2.6.8 and 6.1.1.4'
S S 0.1246 0.1234 'International Tables Vol C Tables 4.2.6.8 and 6.1.1.4'
Ag Ag -0.8971 1.1015 'International Tables Vol C Tables 4.2.6.8 and 6.1.1.4'

loop_
_geom_angle_atom_site_label_1
_geom_angle_atom_site_label_2
_geom_angle_atom_site_label_3
_geom_angle_site_symmetry_1
_geom_angle_site_symmetry_3
_geom_angle
_geom_angle_publ_flag
O3 Ag1 N2 . . 92.9(2) ?
O3 Ag1 N1 . 1_645 89.0(2) ?
O3 Ag1 O1 . 2_687 158.2(3) ?
N2 Ag1 N1 . 1_645 174.0(2) ?
N2 Ag1 O1 . 2_687 88.5(2) ?
O3 S1 O1 . . 113.3(4) ?
O3 S1 O2 . . 113.0(4) ?
O1 S1 O2 . . 111.8(4) ?
O3 S1 C11 . . 105.9(3) ?
O1 S1 C11 . . 104.6(4) ?
O2 S1 C11 . . 107.6(3) ?
C1 N1 C3 . . 115.9(6) ?
C1 N1 Ag1 . 1_465 120.9(5) ?
C3 N1 Ag1 . 1_465 123.1(5) ?
C6 N2 C8 . . 117.0(6) ?
C6 N2 Ag1 . . 122.8(5) ?
C8 N2 Ag1 . . 120.2(5) ?
N1 C1 C2 . . 123.7(7) ?
N1 C1 H1A . . 118.2 ?
C2 C1 H1A . . 118.2 ?
C1 C2 C9 . . 120.4(7) ?
C1 C2 H2A . . 119.8 ?
C9 C2 H2A . . 119.8 ?
N1 C3 C4 . . 123.3(7) ?
N1 C3 H3A . . 118.4 ?
C4 C3 H3A . . 118.4 ?
C3 C4 C9 . . 121.5(7) ?
C3 C4 H4A . . 119.3 ?
C9 C4 H4A . . 119.3 ?
C6 C5 C10 . . 121.1(7) ?
C6 C5 H5A . . 119.5 ?
C10 C5 H5A . . 119.5 ?
N2 C6 C5 . . 123.0(7) ?
N2 C6 H6A . . 118.5 ?
C5 C6 H6A . . 118.5 ?
C10 C7 C8 . . 120.9(7) ?
C10 C7 H7A . . 119.5 ?
C8 C7 H7A . . 119.5 ?
N2 C8 C7 . . 122.4(7) ?
N2 C8 H8A . . 118.8 ?
C7 C8 H8A . . 118.8 ?
C4 C9 C2 . . 115.1(6) ?
C4 C9 C10 . . 123.1(7) ?
C2 C9 C10 . . 121.8(6) ?
C7 C10 C5 . . 115.5(6) ?
C7 C10 C9 . . 122.3(6) ?
C5 C10 C9 . . 122.1(6) ?
C12 C11 C16 . . 120.8(7) ?
C12 C11 S1 . . 118.6(5) ?
C16 C11 S1 . . 120.6(5) ?
C13 C12 C11 . . 119.4(7) ?
C13 C12 H12A . . 120.3 ?
C11 C12 H12A . . 120.3 ?
C14 C13 C12 . . 120.8(7) ?
C14 C13 C17 . . 118.6(7) ?
C12 C13 C17 . . 120.6(7) ?
C13 C14 C15 . . 119.7(7) ?
C13 C14 H14A . . 120.1 ?
C15 C14 H14A . . 120.1 ?
C16 C15 C14 . . 119.8(7) ?
C16 C15 C18 . . 121.5(7) ?
C14 C15 C18 . . 118.6(7) ?
C11 C16 C15 . . 119.4(7) ?
C11 C16 H16A . . 120.3 ?
C15 C16 H16A . . 120.3 ?
O5 C17 O4 . . 123.6(7) ?
O5 C17 C13 . . 121.1(7) ?
O4 C17 C13 . . 115.3(7) ?
O7 C18 O6 . . 124.6(7) ?
O7 C18 C15 . . 124.7(7) ?
O6 C18 C15 . . 110.7(6) ?
C17 O4 H4B . . 109.5 ?
C18 O6 H6B . . 109.5 ?

loop_
_geom_bond_atom_site_label_1
_geom_bond_atom_site_label_2
_geom_bond_site_symmetry_2
_geom_bond_distance
_geom_bond_publ_flag
Ag1 N1 1_645 2.178(6) ?
Ag1 N2 . 2.181(6) ?
Ag1 O3 . 2.658(7) ?
Ag1 O1 2_687 2.626(6) ?
S1 O3 . 1.436(6) ?
S1 O1 . 1.441(6) ?
S1 O2 . 1.449(5) ?
S1 C11 . 1.784(8) ?
N1 C1 . 1.336(10) ?
N1 C3 . 1.340(10) ?
N1 Ag1 1_465 2.178(6) ?
N2 C6 . 1.334(10) ?
N2 C8 . 1.346(10) ?
C1 C2 . 1.372(10) ?
C1 H1A . 0.9300 ?
C2 C9 . 1.385(10) ?
C2 H2A . 0.9300 ?
C3 C4 . 1.358(10) ?
C3 H3A . 0.9300 ?
C4 C9 . 1.383(10) ?
C4 H4A . 0.9300 ?
C5 C6 . 1.364(10) ?
C5 C10 . 1.396(10) ?
C5 H5A . 0.9300 ?
C6 H6A . 0.9300 ?
C7 C10 . 1.374(10) ?
C7 C8 . 1.385(10) ?
C7 H7A . 0.9300 ?
C8 H8A . 0.9300 ?
C9 C10 . 1.485(9) ?
C11 C12 . 1.386(10) ?
C11 C16 . 1.387(10) ?
C12 C13 . 1.379(10) ?
C12 H12A . 0.9300 ?
C13 C14 . 1.379(10) ?
C13 C17 . 1.492(10) ?
C14 C15 . 1.399(10) ?
C14 H14A . 0.9300 ?
C15 C16 . 1.389(10) ?
C15 C18 . 1.508(10) ?
C16 H16A . 0.9300 ?
C17 O5 . 1.239(9) ?
C17 O4 . 1.295(9) ?
C18 O7 . 1.183(9) ?
C18 O6 . 1.326(10) ?
O4 H4B . 0.8200 ?
O6 H6B . 0.8200 ?

loop_
_geom_hbond_atom_site_label_D
_geom_hbond_atom_site_label_H
_geom_hbond_atom_site_label_A
_geom_hbond_site_symmetry_A
_geom_hbond_distance_DH
_geom_hbond_distance_HA
_geom_hbond_distance_DA
_geom_hbond_angle_DHA
O4 H4B O5 2_776 0.82 1.81 2.627(8) 173.3
O6 H6B O2 2_586 0.82 1.86 2.630(8) 155.3
C1 H1A O1 2_597 0.93 2.56 3.299(10) 136.2
C6 H6A O1 2_687 0.93 2.49 3.212(9) 134.5
C12 H12A O3 . 0.93 2.59 2.926(9) 101.8
C16 H16A O6 . 0.93 2.39 2.703(10) 99.6
C16 H16A O6 2_586 0.93 2.48 3.376(9) 162.3
